data_4130274
loop_
_publ_author_name
'Ding, Dong'
'Mou, Tao'
'Feng, Minghao'
'Jiang, Xuefeng'

_publ_section_title
;
 Utility of Ligand Effect in Homogenous Gold Catalysis: Enabling
 Regiodivergent \p-Bond-Activated Cyclization.
;
_journal_issue 16
_journal_name_full 'Journal of the American Chemical Society'
_journal_page_first 5218
_journal_page_last 5221
_journal_paper_doi 10.1021/jacs.6b01707
_journal_volume 138
_journal_year 2016
_chemical_formula_sum 'C24 H22 N2 O4 S'
_chemical_formula_weight 434.50
_space_group_IT_number 172
_space_group_name_Hall 'P 64'
_space_group_name_H-M_alt 'P 64'
_symmetry_cell_setting hexagonal
_symmetry_space_group_name_H-M 'P 64'
_atom_sites_solution_hydrogens geom
_atom_sites_solution_primary direct
_atom_sites_solution_secondary difmap
_audit_creation_method SHELXL-97
_cell_angle_alpha 90.00
_cell_angle_beta 90.00
_cell_angle_gamma 120.00
_cell_formula_units_Z 6
_cell_length_a 18.7913(12)
_cell_length_b 18.7913(12)
_cell_length_c 11.3257(6)
_cell_measurement_temperature 296(2)
_cell_volume 3463.5(4)
_computing_structure_refinement 'SHELXL-97 (Sheldrick, 2008)'
_computing_structure_solution 'SHELXS-97 (Sheldrick, 2008)'
_diffrn_ambient_temperature 296(2)
_diffrn_measured_fraction_theta_full 0.999
_diffrn_measured_fraction_theta_max 0.999
_diffrn_radiation_monochromator graphite
_diffrn_radiation_source 'fine-focus sealed tube'
_diffrn_radiation_type MoK\a
_diffrn_radiation_wavelength 0.71073
_diffrn_reflns_av_R_equivalents 0.1442
_diffrn_reflns_av_sigmaI/netI 0.0782
_diffrn_reflns_limit_h_max 22
_diffrn_reflns_limit_h_min -22
_diffrn_reflns_limit_k_max 20
_diffrn_reflns_limit_k_min -22
_diffrn_reflns_limit_l_max 13
_diffrn_reflns_limit_l_min -13
_diffrn_reflns_number 40838
_diffrn_reflns_theta_full 24.99
_diffrn_reflns_theta_max 24.99
_diffrn_reflns_theta_min 2.17
_exptl_absorpt_coefficient_mu 0.172
_exptl_absorpt_correction_T_max 0.9698
_exptl_absorpt_correction_T_min 0.9583
_exptl_absorpt_correction_type multi-scan
_exptl_absorpt_process_details sadabs
_exptl_crystal_colour colorless
_exptl_crystal_density_diffrn 1.250
_exptl_crystal_density_method 'not measured'
_exptl_crystal_description block
_exptl_crystal_F_000 1368
_exptl_crystal_size_max 0.25
_exptl_crystal_size_mid 0.24
_exptl_crystal_size_min 0.18
_refine_diff_density_max 0.168
_refine_diff_density_min -0.173
_refine_diff_density_rms 0.033
_refine_ls_abs_structure_details 'Flack H D (1983), Acta Cryst. A39, 876-881'
_refine_ls_abs_structure_Flack -0.07(11)
_refine_ls_extinction_method none
_refine_ls_goodness_of_fit_ref 1.047
_refine_ls_hydrogen_treatment mixed
_refine_ls_matrix_type full
_refine_ls_number_parameters 280
_refine_ls_number_reflns 4000
_refine_ls_number_restraints 1
_refine_ls_restrained_S_all 1.046
_refine_ls_R_factor_all 0.1426
_refine_ls_R_factor_gt 0.0514
_refine_ls_shift/su_max 0.000
_refine_ls_shift/su_mean 0.000
_refine_ls_structure_factor_coef Fsqd
_refine_ls_weighting_details 'calc w=1/[\s^2^(Fo^2^)+(0.0305P)^2^+0.3016P] where P=(Fo^2^+2Fc^2^)/3'
_refine_ls_weighting_scheme calc
_refine_ls_wR_factor_gt 0.0774
_refine_ls_wR_factor_ref 0.1031
_reflns_number_gt 2003
_reflns_number_total 4000
_reflns_threshold_expression >2sigma(I)
_cod_data_source_file ja6b01707_si_004.cif
_cod_data_source_block z
_cod_original_sg_symbol_H-M P64
_cod_database_code 4130274

loop_
_symmetry_equiv_pos_as_xyz
'x, y, z'
'x-y, x, z+2/3'
'-y, x-y, z+1/3'
'-x, -y, z'
'-x+y, -x, z+2/3'
'y, -x+y, z+1/3'

loop_
_atom_site_label
_atom_site_type_symbol
_atom_site_fract_x
_atom_site_fract_y
_atom_site_fract_z
_atom_site_U_iso_or_equiv
_atom_site_adp_type
_atom_site_occupancy
_atom_site_symmetry_multiplicity
_atom_site_calc_flag
_atom_site_refinement_flags
S1 S 0.26181(7) -0.01487(8) -0.08144(12) 0.0760(3) Uani 1 1 d .
O1 O 0.19768(18) -0.09162(19) -0.1259(3) 0.1028(11) Uani 1 1 d .
O2 O 0.30152(18) 0.0552(2) -0.1581(3) 0.0922(10) Uani 1 1 d .
O3 O 0.55839(18) 0.24568(18) -0.1695(3) 0.0829(9) Uani 1 1 d .
O4 O 0.71228(19) 0.34940(18) -0.1049(3) 0.0832(9) Uani 1 1 d .
N1 N 0.3343(2) -0.0323(2) -0.0317(3) 0.0673(10) Uani 1 1 d .
N2 N 0.6572(2) 0.2859(2) -0.0326(3) 0.0741(11) Uani 1 1 d .
H2B H 0.6719 0.2782 0.0359 0.089 Uiso 1 1 calc R
C1 C 0.2252(3) 0.0140(3) 0.0399(4) 0.0645(12) Uani 1 1 d .
C2 C 0.1574(3) -0.0438(3) 0.0997(5) 0.0769(13) Uani 1 1 d .
H2A H 0.1306 -0.0982 0.0748 0.092 Uiso 1 1 calc R
C3 C 0.1288(3) -0.0215(3) 0.1965(5) 0.0864(15) Uani 1 1 d .
H3A H 0.0822 -0.0611 0.2355 0.104 Uiso 1 1 calc R
C4 C 0.1675(4) 0.0575(4) 0.2364(5) 0.0905(15) Uani 1 1 d .
C5 C 0.2371(4) 0.1156(3) 0.1782(6) 0.0979(17) Uani 1 1 d .
H5A H 0.2651 0.1695 0.2054 0.117 Uiso 1 1 calc R
C6 C 0.2651(3) 0.0937(3) 0.0799(5) 0.0855(14) Uani 1 1 d .
H6A H 0.3114 0.1333 0.0402 0.103 Uiso 1 1 calc R
C7 C 0.3513(3) -0.0301(4) 0.3458(5) 0.0799(14) Uani 1 1 d .
C8 C 0.3471(3) 0.0323(3) 0.4030(6) 0.0911(15) Uani 1 1 d .
H8A H 0.3463 0.0736 0.3587 0.109 Uiso 1 1 calc R
C9 C 0.3439(3) 0.0350(4) 0.5248(7) 0.111(2) Uani 1 1 d .
H9A H 0.3403 0.0774 0.5615 0.133 Uiso 1 1 calc R
C10 C 0.3460(4) -0.0238(6) 0.5903(7) 0.145(3) Uani 1 1 d .
H10A H 0.3473 -0.0201 0.6723 0.174 Uiso 1 1 calc R
C11 C 0.3463(5) -0.0896(6) 0.5363(7) 0.160(3) Uani 1 1 d .
H11A H 0.3443 -0.1318 0.5817 0.192 Uiso 1 1 calc R
C12 C 0.3497(4) -0.0924(4) 0.4137(6) 0.122(2) Uani 1 1 d .
H12A H 0.3508 -0.1361 0.3772 0.146 Uiso 1 1 calc R
C13 C 0.3070(3) -0.1126(3) 0.0299(5) 0.0859(15) Uani 1 1 d .
H13A H 0.2530 -0.1530 0.0012 0.103 Uiso 1 1 calc R
H13B H 0.3447 -0.1321 0.0109 0.103 Uiso 1 1 calc R
C14 C 0.3037(3) -0.1053(3) 0.1580(5) 0.0780(14) Uani 1 1 d .
H14A H 0.2651 -0.1505 0.2008 0.094 Uiso 1 1 calc R
C15 C 0.3536(3) -0.0368(3) 0.2154(4) 0.0642(13) Uani 1 1 d .
C16 C 0.4135(3) 0.0340(3) 0.1453(4) 0.0606(12) Uani 1 1 d .
C17 C 0.4040(3) 0.0359(3) 0.0234(4) 0.0588(11) Uani 1 1 d .
C18 C 0.4585(3) 0.1020(3) -0.0437(4) 0.0620(12) Uani 1 1 d .
H18A H 0.4506 0.1015 -0.1248 0.074 Uiso 1 1 calc R
C19 C 0.5246(2) 0.1691(3) 0.0078(4) 0.0567(11) Uani 1 1 d .
C20 C 0.5367(3) 0.1674(3) 0.1280(4) 0.0726(13) Uani 1 1 d .
H20A H 0.5819 0.2112 0.1637 0.087 Uiso 1 1 calc R
C21 C 0.4819(3) 0.1008(3) 0.1958(4) 0.0739(13) Uani 1 1 d .
H21A H 0.4910 0.1008 0.2765 0.089 Uiso 1 1 calc R
C22 C 0.5811(3) 0.2373(3) -0.0719(5) 0.0644(12) Uani 1 1 d .
C23 C 0.7665(3) 0.3263(4) -0.1581(6) 0.124(2) Uani 1 1 d .
H23A H 0.8041 0.3695 -0.2094 0.186 Uiso 1 1 calc R
H23B H 0.7352 0.2769 -0.2032 0.186 Uiso 1 1 calc R
H23C H 0.7967 0.3169 -0.0978 0.186 Uiso 1 1 calc R
C24 C 0.1363(4) 0.0814(4) 0.3430(6) 0.150(3) Uani 1 1 d .
H24A H 0.0875 0.0343 0.3720 0.226 Uiso 1 1 calc R
H24B H 0.1238 0.1234 0.3214 0.226 Uiso 1 1 calc R
H24C H 0.1776 0.1019 0.4035 0.226 Uiso 1 1 calc R

loop_
_atom_site_aniso_label
_atom_site_aniso_U_11
_atom_site_aniso_U_22
_atom_site_aniso_U_33
_atom_site_aniso_U_23
_atom_site_aniso_U_13
_atom_site_aniso_U_12
S1 0.0678(8) 0.0812(9) 0.0716(7) -0.0068(8) -0.0135(7) 0.0318(8)
O1 0.076(2) 0.099(2) 0.099(3) -0.030(2) -0.0313(19) 0.0184(19)
O2 0.084(2) 0.109(3) 0.079(2) 0.026(2) -0.0019(18) 0.044(2)
O3 0.075(2) 0.080(2) 0.078(2) 0.0205(18) -0.0071(18) 0.0271(18)
O4 0.071(2) 0.068(2) 0.099(2) 0.017(2) 0.0081(19) 0.0258(19)
N1 0.064(2) 0.057(3) 0.078(3) -0.008(2) -0.009(2) 0.027(2)
N2 0.057(2) 0.075(3) 0.071(3) 0.013(2) -0.001(2) 0.019(2)
C1 0.052(3) 0.052(3) 0.082(3) 0.000(3) -0.010(3) 0.020(2)
C2 0.065(3) 0.062(3) 0.102(4) 0.005(3) -0.008(3) 0.030(3)
C3 0.075(4) 0.079(4) 0.101(4) 0.009(3) 0.014(3) 0.035(3)
C4 0.088(4) 0.095(4) 0.098(4) -0.017(4) -0.008(4) 0.053(4)
C5 0.090(4) 0.071(4) 0.136(5) -0.020(4) -0.004(4) 0.042(4)
C6 0.071(3) 0.061(3) 0.116(4) 0.004(3) 0.003(3) 0.027(3)
C7 0.069(3) 0.096(4) 0.084(4) 0.025(4) 0.015(3) 0.048(3)
C8 0.081(3) 0.084(4) 0.105(5) 0.000(3) 0.009(3) 0.039(3)
C9 0.093(4) 0.115(5) 0.101(5) -0.005(4) 0.022(4) 0.033(4)
C10 0.155(7) 0.221(9) 0.080(5) 0.025(6) 0.033(5) 0.109(7)
C11 0.215(8) 0.246(9) 0.088(5) 0.067(6) 0.055(5) 0.166(8)
C12 0.164(6) 0.162(6) 0.089(5) 0.037(5) 0.037(4) 0.120(5)
C13 0.083(4) 0.059(3) 0.118(4) -0.011(3) -0.008(3) 0.037(3)
C14 0.088(4) 0.065(4) 0.091(4) 0.012(3) 0.014(3) 0.046(3)
C15 0.064(3) 0.066(3) 0.073(4) 0.015(3) 0.004(3) 0.040(3)
C16 0.055(3) 0.060(3) 0.067(3) 0.000(3) -0.002(3) 0.030(3)
C17 0.051(3) 0.058(3) 0.071(3) -0.005(3) -0.002(3) 0.031(3)
C18 0.063(3) 0.071(3) 0.058(3) -0.002(3) -0.001(2) 0.037(3)
C19 0.053(3) 0.061(3) 0.054(3) 0.000(3) -0.004(2) 0.027(3)
C20 0.054(3) 0.078(3) 0.072(3) -0.004(3) -0.005(3) 0.022(3)
C21 0.063(3) 0.091(4) 0.059(3) 0.010(3) -0.003(3) 0.031(3)
C22 0.065(3) 0.067(3) 0.067(3) 0.006(3) 0.000(3) 0.037(3)
C23 0.096(4) 0.119(5) 0.158(6) 0.036(4) 0.063(4) 0.055(4)
C24 0.137(5) 0.165(6) 0.159(7) -0.045(5) 0.017(5) 0.083(5)

loop_
_atom_type_symbol
_atom_type_description
_atom_type_scat_dispersion_real
_atom_type_scat_dispersion_imag
_atom_type_scat_source
C C 0.0033 0.0016 'International Tables Vol C Tables 4.2.6.8 and 6.1.1.4'
H H 0.0000 0.0000 'International Tables Vol C Tables 4.2.6.8 and 6.1.1.4'
N N 0.0061 0.0033 'International Tables Vol C Tables 4.2.6.8 and 6.1.1.4'
O O 0.0106 0.0060 'International Tables Vol C Tables 4.2.6.8 and 6.1.1.4'
S S 0.1246 0.1234 'International Tables Vol C Tables 4.2.6.8 and 6.1.1.4'

loop_
_geom_angle_atom_site_label_1
_geom_angle_atom_site_label_2
_geom_angle_atom_site_label_3
_geom_angle
O1 S1 O2 120.1(2)
O1 S1 N1 106.4(2)
O2 S1 N1 106.63(19)
O1 S1 C1 109.1(2)
O2 S1 C1 107.3(2)
N1 S1 C1 106.62(19)
N2 O4 C23 109.1(3)
C17 N1 C13 113.3(4)
C17 N1 S1 116.5(3)
C13 N1 S1 117.2(3)
C22 N2 O4 118.4(4)
C22 N2 H2B 120.8
O4 N2 H2B 120.8
C2 C1 C6 119.0(5)
C2 C1 S1 120.0(4)
C6 C1 S1 121.0(4)
C1 C2 C3 120.2(5)
C1 C2 H2A 119.9
C3 C2 H2A 119.9
C4 C3 C2 121.3(5)
C4 C3 H3A 119.3
C2 C3 H3A 119.3
C3 C4 C5 118.8(5)
C3 C4 C24 121.0(6)
C5 C4 C24 120.2(5)
C6 C5 C4 120.0(5)
C6 C5 H5A 120.0
C4 C5 H5A 120.0
C1 C6 C5 120.7(5)
C1 C6 H6A 119.7
C5 C6 H6A 119.7
C8 C7 C12 118.1(6)
C8 C7 C15 124.0(5)
C12 C7 C15 117.9(5)
C7 C8 C9 121.6(6)
C7 C8 H8A 119.2
C9 C8 H8A 119.2
C10 C9 C8 119.9(7)
C10 C9 H9A 120.1
C8 C9 H9A 120.1
C9 C10 C11 120.3(7)
C9 C10 H10A 119.8
C11 C10 H10A 119.8
C10 C11 C12 119.7(7)
C10 C11 H11A 120.1
C12 C11 H11A 120.1
C7 C12 C11 120.2(6)
C7 C12 H12A 119.9
C11 C12 H12A 119.9
C14 C13 N1 112.1(4)
C14 C13 H13A 109.2
N1 C13 H13A 109.2
C14 C13 H13B 109.2
N1 C13 H13B 109.2
H13A C13 H13B 107.9
C15 C14 C13 122.4(5)
C15 C14 H14A 118.8
C13 C14 H14A 118.8
C14 C15 C16 117.6(4)
C14 C15 C7 122.3(5)
C16 C15 C7 120.0(5)
C21 C16 C17 117.1(4)
C21 C16 C15 122.5(4)
C17 C16 C15 120.4(4)
C18 C17 C16 121.5(4)
C18 C17 N1 119.9(4)
C16 C17 N1 118.6(4)
C17 C18 C19 120.9(4)
C17 C18 H18A 119.5
C19 C18 H18A 119.5
C18 C19 C20 118.5(4)
C18 C19 C22 117.2(4)
C20 C19 C22 124.2(4)
C19 C20 C21 120.6(4)
C19 C20 H20A 119.7
C21 C20 H20A 119.7
C20 C21 C16 121.3(4)
C20 C21 H21A 119.4
C16 C21 H21A 119.4
O3 C22 N2 122.6(4)
O3 C22 C19 120.9(4)
N2 C22 C19 116.5(5)
O4 C23 H23A 109.5
O4 C23 H23B 109.5
H23A C23 H23B 109.5
O4 C23 H23C 109.5
H23A C23 H23C 109.5
H23B C23 H23C 109.5
C4 C24 H24A 109.5
C4 C24 H24B 109.5
H24A C24 H24B 109.5
C4 C24 H24C 109.5
H24A C24 H24C 109.5
H24B C24 H24C 109.5

loop_
_geom_bond_atom_site_label_1
_geom_bond_atom_site_label_2
_geom_bond_distance
S1 O1 1.431(3)
S1 O2 1.436(3)
S1 N1 1.651(4)
S1 C1 1.740(5)
O3 C22 1.223(5)
O4 N2 1.389(4)
O4 C23 1.425(5)
N1 C17 1.438(5)
N1 C13 1.501(5)
N2 C22 1.331(5)
N2 H2B 0.8600
C1 C2 1.370(5)
C1 C6 1.374(5)
C2 C3 1.375(6)
C2 H2A 0.9300
C3 C4 1.363(6)
C3 H3A 0.9300
C4 C5 1.381(7)
C4 C24 1.506(7)
C5 C6 1.380(7)
C5 H5A 0.9300
C6 H6A 0.9300
C7 C8 1.374(6)
C7 C12 1.389(7)
C7 C15 1.485(7)
C8 C9 1.383(8)
C8 H8A 0.9300
C9 C10 1.349(8)
C9 H9A 0.9300
C10 C11 1.380(9)
C10 H10A 0.9300
C11 C12 1.392(9)
C11 H11A 0.9300
C12 H12A 0.9300
C13 C14 1.462(6)
C13 H13A 0.9700
C13 H13B 0.9700
C14 C15 1.323(6)
C14 H14A 0.9300
C15 C16 1.473(6)
C16 C21 1.393(5)
C16 C17 1.394(5)
C17 C18 1.378(5)
C18 C19 1.381(5)
C18 H18A 0.9300
C19 C20 1.383(6)
C19 C22 1.491(6)
C20 C21 1.388(6)
C20 H20A 0.9300
C21 H21A 0.9300
C23 H23A 0.9600
C23 H23B 0.9600
C23 H23C 0.9600
C24 H24A 0.9600
C24 H24B 0.9600
C24 H24C 0.9600

loop_
_geom_torsion_atom_site_label_1
_geom_torsion_atom_site_label_2
_geom_torsion_atom_site_label_3
_geom_torsion_atom_site_label_4
_geom_torsion
O1 S1 N1 C17 -176.9(3)
O2 S1 N1 C17 53.8(4)
C1 S1 N1 C17 -60.5(4)
O1 S1 N1 C13 -38.1(4)
O2 S1 N1 C13 -167.4(3)
C1 S1 N1 C13 78.3(4)
C23 O4 N2 C22 -102.5(5)
O1 S1 C1 C2 20.1(4)
O2 S1 C1 C2 151.6(3)
N1 S1 C1 C2 -94.5(4)
O1 S1 C1 C6 -162.3(4)
O2 S1 C1 C6 -30.8(4)
N1 S1 C1 C6 83.2(4)
C6 C1 C2 C3 1.6(7)
S1 C1 C2 C3 179.2(3)
C1 C2 C3 C4 -1.1(7)
C2 C3 C4 C5 -0.5(8)
C2 C3 C4 C24 -179.6(5)
C3 C4 C5 C6 1.6(8)
C24 C4 C5 C6 -179.3(5)
C2 C1 C6 C5 -0.4(7)
S1 C1 C6 C5 -178.1(4)
C4 C5 C6 C1 -1.1(8)
C12 C7 C8 C9 2.0(8)
C15 C7 C8 C9 179.1(5)
C7 C8 C9 C10 0.9(9)
C8 C9 C10 C11 -4.0(11)
C9 C10 C11 C12 4.1(12)
C8 C7 C12 C11 -1.8(8)
C15 C7 C12 C11 -179.1(6)
C10 C11 C12 C7 -1.1(11)
C17 N1 C13 C14 45.1(5)
S1 N1 C13 C14 -94.9(4)
N1 C13 C14 C15 -30.9(6)
C13 C14 C15 C16 0.6(7)
C13 C14 C15 C7 -178.8(4)
C8 C7 C15 C14 -129.6(5)
C12 C7 C15 C14 47.5(6)
C8 C7 C15 C16 51.1(6)
C12 C7 C15 C16 -131.8(5)
C14 C15 C16 C21 -163.0(4)
C7 C15 C16 C21 16.4(6)
C14 C15 C16 C17 16.2(6)
C7 C15 C16 C17 -164.4(4)
C21 C16 C17 C18 -1.9(6)
C15 C16 C17 C18 178.9(4)
C21 C16 C17 N1 179.8(3)
C15 C16 C17 N1 0.5(6)
C13 N1 C17 C18 150.5(4)
S1 N1 C17 C18 -69.2(4)
C13 N1 C17 C16 -31.2(5)
S1 N1 C17 C16 109.2(4)
C16 C17 C18 C19 -0.1(6)
N1 C17 C18 C19 178.2(3)
C17 C18 C19 C20 2.2(6)
C17 C18 C19 C22 179.0(4)
C18 C19 C20 C21 -2.2(6)
C22 C19 C20 C21 -178.8(4)
C19 C20 C21 C16 0.2(7)
C17 C16 C21 C20 1.8(6)
C15 C16 C21 C20 -178.9(4)
O4 N2 C22 O3 1.1(6)
O4 N2 C22 C19 179.0(3)
C18 C19 C22 O3 21.1(6)
C20 C19 C22 O3 -162.2(4)
C18 C19 C22 N2 -156.8(4)
C20 C19 C22 N2 19.9(6)
